data_2009131
loop_
_publ_author_name
'Dupont, L\'eon'
'de Tullio, Pascal'
'Khelili, Smail'
'Somers, Fabian'
'Delarge, Jacques'
'Pirotte, Bernard'

_publ_section_title
;7-Chloro-(<i>R</i>)-3-[1-(cyclohexyl)ethylamino]-4<i>H</i>-1,2,4-benzothiadiazine
 1,1-dioxide and
 7-chloro-(<i>S</i>)-3-[1-(cyclohexyl)ethylamino]-4<i>H</i>-1,2,4-benzothiadiazine
 1,1-dioxide
;
_journal_issue 11
_journal_name_full 'Acta Crystallographica Section C'
_journal_page_first 1945
_journal_page_last 1947
_journal_paper_doi 10.1107/S0108270199010069
_journal_volume 55
_journal_year 1999
_chemical_formula_sum 'C15 H20 Cl N3 O2 S'
_chemical_formula_weight 341.85
_chemical_name_systematic
;
 7-Chloro-(S)-3-[1-(cyclohexyl)ethylamino]-4H-1,2,4-benzothiadiazine
 1,1-dioxide
;
_space_group_IT_number 19
_symmetry_cell_setting orthorhombic
_symmetry_space_group_name_Hall 'P 2ac 2ab'
_symmetry_space_group_name_H-M 'P 21 21 21'
_audit_creation_method SHELXL-97
_cell_angle_alpha 90.00
_cell_angle_beta 90.00
_cell_angle_gamma 90.00
_cell_formula_units_Z 4
_cell_length_a 11.2968(4)
_cell_length_b 11.8091(7)
_cell_length_c 12.8835(10)
_cell_measurement_reflns_used 28
_cell_measurement_temperature 293(2)
_cell_measurement_theta_max 30.82
_cell_measurement_theta_min 28.48
_cell_volume 1718.72(18)
_computing_cell_refinement DIF4
_computing_data_collection 'DIF4 (Stoe & Cie, 1987b)'
_computing_data_reduction 'REDU4 (Stoe & Cie, 1987c)'
_computing_molecular_graphics 'ORTEPIII (Burnett & Johnson, 1996)'
_computing_publication_material SHELXL97
_computing_structure_refinement 'SHELXL97 (Sheldrick, 1997a)'
_computing_structure_solution 'SHELXS97 (Sheldrick, 1997b)'
_diffrn_ambient_temperature 293(2)
_diffrn_measured_fraction_theta_full 0.980
_diffrn_measured_fraction_theta_max 0.980
_diffrn_measurement_device 'Stoe-Siemens AED 4-circle diffractometer'
_diffrn_measurement_method \w-scan
_diffrn_radiation_monochromator graphite
_diffrn_radiation_source 'fine-focus sealed tube'
_diffrn_radiation_type CuK\a
_diffrn_radiation_wavelength 1.54180
_diffrn_reflns_av_R_equivalents 0.0000
_diffrn_reflns_av_sigmaI/netI 0.0316
_diffrn_reflns_limit_h_max 13
_diffrn_reflns_limit_h_min 0
_diffrn_reflns_limit_k_max 0
_diffrn_reflns_limit_k_min -14
_diffrn_reflns_limit_l_max 15
_diffrn_reflns_limit_l_min 0
_diffrn_reflns_number 1766
_diffrn_reflns_theta_full 68.01
_diffrn_reflns_theta_max 68.01
_diffrn_reflns_theta_min 5.08
_diffrn_standards_decay_% 5
_diffrn_standards_interval_time '60 min'
_diffrn_standards_number 2
_exptl_absorpt_coefficient_mu 3.188
_exptl_absorpt_correction_T_max 0.338
_exptl_absorpt_correction_T_min 0.161
_exptl_absorpt_correction_type psi-scan
_exptl_absorpt_process_details '(EMPIR; Stoe & Cie, 1987a)'
_exptl_crystal_colour colourless
_exptl_crystal_density_diffrn 1.321
_exptl_crystal_density_method 'not measured'
_exptl_crystal_description prism
_exptl_crystal_F_000 720
_exptl_crystal_size_max 0.76
_exptl_crystal_size_mid 0.46
_exptl_crystal_size_min 0.34
_refine_diff_density_max 0.202
_refine_diff_density_min -0.223
_refine_ls_abs_structure_details 'Flack  (1983)'
_refine_ls_abs_structure_Flack -0.01(3)
_refine_ls_extinction_coef 0.0069(8)
_refine_ls_extinction_method 'SHELXL97 (Sheldrick, 1997a)'
_refine_ls_goodness_of_fit_ref 1.035
_refine_ls_hydrogen_treatment mixed
_refine_ls_matrix_type full
_refine_ls_number_parameters 207
_refine_ls_number_reflns 1766
_refine_ls_number_restraints 0
_refine_ls_restrained_S_all 1.035
_refine_ls_R_factor_all 0.0533
_refine_ls_R_factor_gt 0.0402
_refine_ls_shift/su_max 0.000
_refine_ls_shift/su_mean 0.000
_refine_ls_structure_factor_coef Fsqd
_refine_ls_weighting_details 'w = 1/[\s^2^(Fo^2^)+(0.0771P)^2^+0.1196P] where P=(Fo^2^+2Fc^2^)/3'
_refine_ls_weighting_scheme calc
_refine_ls_wR_factor_ref 0.1118
_reflns_number_gt 1426
_reflns_number_total 1766
_reflns_threshold_expression I>2\s(I)
_cod_data_source_file gs1050.cif
_cod_data_source_block sm0190s
_cod_depositor_comments
;
The following automatic conversions were performed:

'_refine_ls_weighting_scheme' value 'calc w =
1/[\s^2^(Fo^2^)+(0.0771P)^2^+0.1196P] where P=(Fo^2^+2Fc^2^)/3' was
changed to 'calc'. New tag '_refine_ls_weighting_details' was
created. The value of the new tag was set to 'w =
1/[\s^2^(Fo^2^)+(0.0771P)^2^+0.1196P] where P=(Fo^2^+2Fc^2^)/3'.

Automatic conversion script
Id: cif_fix_values 3143 2015-03-26 13:38:13Z robertas 
;
_cod_original_sg_symbol_H-M 'P21 21 21'
_cod_database_code 2009131

loop_
_symmetry_equiv_pos_as_xyz
'x, y, z'
'-x+1/2, -y, z+1/2'
'x+1/2, -y+1/2, -z'
'-x, y+1/2, -z+1/2'

loop_
_atom_site_label
_atom_site_fract_x
_atom_site_fract_y
_atom_site_fract_z
_atom_site_U_iso_or_equiv
_atom_site_adp_type
_atom_site_calc_flag
_atom_site_refinement_flags
_atom_site_occupancy
_atom_site_disorder_assembly
_atom_site_disorder_group
_atom_site_type_symbol
S1 .15232(8) .26335(6) .75496(7) .0444(3) Uani d . 1 . . S
O1 .1568(3) .1445(2) .7808(2) .0612(8) Uani d . 1 . . O
O2 .2502(3) .3034(3) .6946(2) .0608(8) Uani d . 1 . . O
N2 .0301(3) .2860(3) .6998(3) .0501(8) Uani d . 1 . . N
C3 -.0207(3) .3868(3) .7060(3) .0433(8) Uani d . 1 . . C
N4 .0044(3) .4626(3) .7831(2) .0460(8) Uani d . 1 . . N
H4 -.034(4) .522(4) .780(3) .055 Uiso d . 1 . . H
C5 .0769(3) .4389(3) .8675(3) .0436(8) Uani d . 1 . . C
C6 .0816(4) .5140(4) .9521(3) .0570(10) Uani d . 1 . . C
H6 .0348 .5788 .9523 .068 Uiso calc R 1 . . H
C7 .1553(5) .4919(4) 1.0346(3) .0642(11) Uani d . 1 . . C
H7 .1600 .5424 1.0898 .077 Uiso calc R 1 . . H
C8 .2227(4) .3937(4) 1.0348(3) .0605(11) Uani d . 1 . . C
C9 .2205(4) .3200(4) .9532(3) .0562(10) Uani d . 1 . . C
H9 .2667 .2548 .9539 .067 Uiso calc R 1 . . H
C10 .1477(3) .3443(3) .8687(3) .0446(8) Uani d . 1 . . C
N11 -.1022(3) .4189(3) .6380(3) .0559(9) Uani d . 1 . . N
H11 -.138(5) .473(4) .649(4) .067 Uiso d . 1 . . H
C12 -.1379(4) .3534(4) .5466(3) .0620(11) Uani d . 1 . . C
H12 -.0905 .2839 .5462 .074 Uiso calc R 1 . . H
C13 -.2666(6) .3187(6) .5595(4) .104(2) Uani d . 1 . . C
H13A -.3151 .3852 .5651 .156 Uiso calc R 1 . . H
H13B -.2750 .2738 .6212 .156 Uiso calc R 1 . . H
H13C -.2911 .2751 .5004 .156 Uiso calc R 1 . . H
C14 -.1126(4) .4158(4) .4455(3) .0591(11) Uani d . 1 . . C
H14 -.1420 .3678 .3890 .071 Uiso calc R 1 . . H
C15 .0170(5) .4306(6) .4286(5) .0903(18) Uani d . 1 . . C
H15A .0554 .3572 .4310 .108 Uiso calc R 1 . . H
H15B .0495 .4766 .4840 .108 Uiso calc R 1 . . H
C16 .0433(7) .4870(9) .3241(6) .131(3) Uani d . 1 . . C
H16A .1281 .4978 .3169 .157 Uiso calc R 1 . . H
H16B .0170 .4380 .2682 .157 Uiso calc R 1 . . H
C17 -.0170(7) .5975(8) .3158(6) .117(3) Uani d . 1 . . C
H17A -.0022 .6300 .2478 .140 Uiso calc R 1 . . H
H17B .0144 .6489 .3676 .140 Uiso calc R 1 . . H
C18 -.1466(7) .5839(7) .3313(5) .111(2) Uani d . 1 . . C
H18A -.1789 .5377 .2758 .133 Uiso calc R 1 . . H
H18B -.1844 .6576 .3282 .133 Uiso calc R 1 . . H
C19 -.1744(5) .5283(5) .4360(4) .0807(15) Uani d . 1 . . C
H19A -.1489 .5778 .4918 .097 Uiso calc R 1 . . H
H19B -.2592 .5174 .4424 .097 Uiso calc R 1 . . H
Cl1 .31620(13) .36654(13) 1.13925(10) .0939(5) Uani d . 1 . . Cl

loop_
_atom_site_aniso_label
_atom_site_aniso_U_11
_atom_site_aniso_U_22
_atom_site_aniso_U_33
_atom_site_aniso_U_12
_atom_site_aniso_U_13
_atom_site_aniso_U_23
S1 .0518(5) .0373(4) .0440(4) -.0013(4) -.0002(4) -.0030(4)
O1 .083(2) .0343(12) .0659(16) -.0011(14) -.0165(16) .0018(11)
O2 .0592(18) .0627(17) .0604(17) -.0081(14) .0168(14) -.0073(14)
N2 .0534(19) .0474(17) .0495(17) .0053(14) -.0121(15) -.0137(14)
C3 .048(2) .0435(19) .0387(16) -.0065(16) -.0001(16) -.0029(15)
N4 .0564(19) .0411(16) .0404(15) .0051(15) -.0061(15) -.0081(12)
C5 .049(2) .0458(19) .0355(17) -.0058(17) -.0012(15) -.0022(15)
C6 .070(3) .055(2) .046(2) -.006(2) -.004(2) -.015(2)
C7 .081(3) .067(2) .045(2) -.019(3) -.006(2) -.0081(19)
C8 .065(3) .074(3) .0427(19) -.017(2) -.009(2) .002(2)
C9 .058(2) .058(2) .052(2) -.0098(19) -.0025(19) .0040(19)
C10 .050(2) .0450(17) .0392(17) -.0113(18) -.0007(17) -.0017(14)
N11 .063(2) .0549(19) .0495(17) .0128(17) -.0175(18) -.0138(16)
C12 .078(3) .059(2) .049(2) -.002(2) -.017(2) -.0110(18)
C13 .111(5) .140(6) .060(3) -.066(4) -.002(3) -.010(3)
C14 .064(3) .064(2) .050(2) .000(2) -.009(2) -.012(2)
C15 .066(3) .119(5) .086(4) .014(3) -.001(3) -.006(4)
C16 .084(4) .199(9) .108(5) -.017(6) .033(4) .031(6)
C17 .108(5) .132(6) .111(5) -.049(5) .000(4) .031(5)
C18 .150(7) .113(5) .070(3) .020(5) -.003(4) .018(3)
C19 .088(4) .088(3) .066(3) .020(3) -.005(3) .011(3)
Cl1 .1073(11) .1108(10) .0637(7) -.0263(9) -.0406(7) .0083(7)

loop_
_atom_type_symbol
_atom_type_description
_atom_type_scat_dispersion_real
_atom_type_scat_dispersion_imag
_atom_type_scat_source
C C 0.0181 0.0091 'International Tables Vol C Tables 4.2.6.8 and 6.1.1.4'
H H 0.0000 0.0000 'International Tables Vol C Tables 4.2.6.8 and 6.1.1.4'
Cl Cl 0.3639 0.7018 'International Tables Vol C Tables 4.2.6.8 and 6.1.1.4'
N N 0.0311 0.0180 'International Tables Vol C Tables 4.2.6.8 and 6.1.1.4'
O O 0.0492 0.0322 'International Tables Vol C Tables 4.2.6.8 and 6.1.1.4'
S S 0.3331 0.5567 'International Tables Vol C Tables 4.2.6.8 and 6.1.1.4'

loop_
_geom_angle_atom_site_label_1
_geom_angle_atom_site_label_2
_geom_angle_atom_site_label_3
_geom_angle
_geom_angle_publ_flag
O2 S1 O1 114.79(19) no
O2 S1 N2 112.05(18) no
O1 S1 N2 107.47(18) no
O2 S1 C10 107.28(18) no
O1 S1 C10 109.79(17) no
N2 S1 C10 105.02(18) no
C3 N2 S1 120.4(3) yes
N2 C3 N11 121.3(3) yes
N2 C3 N4 122.8(3) yes
N11 C3 N4 115.9(3) yes
C3 N4 C5 124.0(3) yes
C3 N4 H4 114(3) yes
C5 N4 H4 121(3) yes
C10 C5 N4 121.1(3) no
C10 C5 C6 118.8(3) no
N4 C5 C6 120.1(4) no
C7 C6 C5 120.1(4) no
C7 C6 H6 119.9 no
C5 C6 H6 119.9 no
C6 C7 C8 119.6(4) no
C6 C7 H7 120.2 no
C8 C7 H7 120.2 no
C9 C8 C7 121.4(4) no
C9 C8 Cl1 119.3(4) no
C7 C8 Cl1 119.3(3) no
C8 C9 C10 118.7(4) no
C8 C9 H9 120.6 no
C10 C9 H9 120.6 no
C5 C10 C9 121.3(3) no
C5 C10 S1 116.8(3) no
C9 C10 S1 121.6(3) no
C3 N11 C12 124.8(4) yes
C3 N11 H11 119(4) yes
C12 N11 H11 116(4) yes
N11 C12 C13 108.6(4) no
N11 C12 C14 112.4(4) no
C13 C12 C14 113.8(4) no
N11 C12 H12 107.3 no
C13 C12 H12 107.3 no
C14 C12 H12 107.3 no
C12 C13 H13A 109.5 no
C12 C13 H13B 109.5 no
H13A C13 H13B 109.5 no
C12 C13 H13C 109.5 no
H13A C13 H13C 109.5 no
H13B C13 H13C 109.5 no
C15 C14 C19 109.9(5) no
C15 C14 C12 111.5(4) no
C19 C14 C12 114.1(4) no
C15 C14 H14 107.0 no
C19 C14 H14 107.0 no
C12 C14 H14 107.0 no
C14 C15 C16 111.8(5) no
C14 C15 H15A 109.3 no
C16 C15 H15A 109.3 no
C14 C15 H15B 109.3 no
C16 C15 H15B 109.3 no
H15A C15 H15B 107.9 no
C17 C16 C15 111.0(7) no
C17 C16 H16A 109.4 no
C15 C16 H16A 109.4 no
C17 C16 H16B 109.4 no
C15 C16 H16B 109.4 no
H16A C16 H16B 108.0 no
C16 C17 C18 110.5(6) no
C16 C17 H17A 109.6 no
C18 C17 H17A 109.6 no
C16 C17 H17B 109.6 no
C18 C17 H17B 109.6 no
H17A C17 H17B 108.1 no
C17 C18 C19 111.5(6) no
C17 C18 H18A 109.3 no
C19 C18 H18A 109.3 no
C17 C18 H18B 109.3 no
C19 C18 H18B 109.3 no
H18A C18 H18B 108.0 no
C14 C19 C18 110.8(5) no
C14 C19 H19A 109.5 no
C18 C19 H19A 109.5 no
C14 C19 H19B 109.5 no
C18 C19 H19B 109.5 no
H19A C19 H19B 108.1 no

loop_
_geom_bond_atom_site_label_1
_geom_bond_atom_site_label_2
_geom_bond_site_symmetry_2
_geom_bond_distance
_geom_bond_publ_flag
S1 O2 . 1.432(3) no
S1 O1 . 1.443(2) no
S1 N2 . 1.575(3) yes
S1 C10 . 1.751(3) yes
N2 C3 . 1.325(5) yes
C3 N11 . 1.325(5) yes
C3 N4 . 1.368(4) yes
N4 C5 . 1.389(5) yes
N4 H4 . .83(4) yes
C5 C10 . 1.374(5) no
C5 C6 . 1.407(5) no
C6 C7 . 1.375(6) no
C6 H6 . .9300 no
C7 C8 . 1.386(7) no
C7 H7 . .9300 no
C8 C9 . 1.365(6) no
C8 Cl1 . 1.740(4) no
C9 C10 . 1.394(5) no
C9 H9 . .9300 no
N11 C12 . 1.466(5) yes
N11 H11 . .77(5) yes
C12 C13 . 1.520(7) yes
C12 C14 . 1.524(6) yes
C12 H12 . .9800 no
C13 H13A . .9600 no
C13 H13B . .9600 no
C13 H13C . .9600 no
C14 C15 . 1.490(7) no
C14 C19 . 1.506(7) no
C14 H14 . .9800 no
C15 C16 . 1.531(9) no
C15 H15A . .9700 no
C15 H15B . .9700 no
C16 C17 . 1.476(11) no
C16 H16A . .9700 no
C16 H16B . .9700 no
C17 C18 . 1.487(10) no
C17 H17A . .9700 no
C17 H17B . .9700 no
C18 C19 . 1.532(8) no
C18 H18A . .9700 no
C18 H18B . .9700 no
C19 H19A . .9700 no
C19 H19B . .9700 no

loop_
_geom_hbond_atom_site_label_D
_geom_hbond_atom_site_label_H
_geom_hbond_atom_site_label_A
_geom_hbond_site_symmetry_A
_geom_hbond_distance_DH
_geom_hbond_distance_HA
_geom_hbond_distance_DA
_geom_hbond_angle_DHA
N4 H4 O1 4_556 0.83(4) 2.15(5) 2.935(4) 158(4)
N11 H11 O1 4_556 0.77(5) 2.22(4) 2.928(4) 151(5)

loop_
_geom_torsion_atom_site_label_1
_geom_torsion_atom_site_label_2
_geom_torsion_atom_site_label_3
_geom_torsion_atom_site_label_4
_geom_torsion
_geom_torsion_publ_flag
O2 S1 N2 C3 -81.4(3) no
O1 S1 N2 C3 151.6(3) no
C10 S1 N2 C3 34.7(4) yes
S1 N2 C3 N11 159.9(3) yes
S1 N2 C3 N4 -21.9(5) yes
N2 C3 N4 C5 -6.0(6) yes
N11 C3 N4 C5 172.3(4) yes
C3 N4 C5 C10 13.3(6) no
C3 N4 C5 C6 -168.8(4) no
C10 C5 C6 C7 -0.6(6) no
N4 C5 C6 C7 -178.5(4) no
C5 C6 C7 C8 -1.6(7) no
C6 C7 C8 C9 2.2(7) no
C6 C7 C8 Cl1 179.8(3) no
C7 C8 C9 C10 -0.6(6) no
Cl1 C8 C9 C10 -178.3(3) no
N4 C5 C10 C9 -180.0(3) no
C6 C5 C10 C9 2.1(6) no
N4 C5 C10 S1 5.7(5) no
C6 C5 C10 S1 -172.2(3) no
C8 C9 C10 C5 -1.6(6) no
C8 C9 C10 S1 172.5(3) no
O2 S1 C10 C5 92.8(3) no
O1 S1 C10 C5 -141.9(3) no
N2 S1 C10 C5 -26.6(3) no
O2 S1 C10 C9 -81.6(3) no
O1 S1 C10 C9 43.8(4) no
N2 S1 C10 C9 159.0(3) no
N2 C3 N11 C12 -4.9(6) yes
N4 C3 N11 C12 176.7(4) no
C3 N11 C12 C13 115.4(5) yes
C3 N11 C12 C14 -117.9(5) yes
N11 C12 C14 C15 65.7(6) yes
C13 C12 C14 C15 -170.5(5) no
N11 C12 C14 C19 -59.5(5) no
C13 C12 C14 C19 64.4(6) no
C19 C14 C15 C16 -55.8(7) no
C12 C14 C15 C16 176.7(6) no
C14 C15 C16 C17 57.0(8) no
C15 C16 C17 C18 -56.5(9) no
C16 C17 C18 C19 56.9(9) no
C15 C14 C19 C18 55.3(6) no
C12 C14 C19 C18 -178.7(5) no
C17 C18 C19 C14 -56.5(8) no

loop_
_cod_related_entry_id
_cod_related_entry_database
_cod_related_entry_code
1 ChemSpider 21182786
